data_9008272
loop_
_publ_author_name
'Mosset, A.'
'Bonnet, J. J.'
'Galy, J.'

_publ_section_title
;
 Structure cristalline de la chalconatronite synthetique: Na2Cu(CO3)2*3H2O
;
_journal_name_full 'Zeitschrift fur Kristallographie'
_journal_page_first 165
_journal_page_last 177
_journal_volume 148
_journal_year 1978
_chemical_compound_source Synthetic
_chemical_formula_sum 'C2 H2 Cu Na2 O9'
_chemical_name_mineral Chalconatronite
_space_group_IT_number 14
_symmetry_space_group_name_Hall '-P 2yn'
_symmetry_space_group_name_H-M 'P 1 21/n 1'
_cell_angle_alpha 90
_cell_angle_beta 91.83
_cell_angle_gamma 90
_cell_length_a 9.696
_cell_length_b 6.101
_cell_length_c 13.779
_cell_formula_units_Z 4
_cell_volume 814.685
_database_code_amcsd 0010801
_exptl_crystal_density_diffrn 2.279
_cod_original_formula_sum 'Na2 Cu C2 O9 H2'
_cod_database_code 9008272

loop_
_space_group_symop_operation_xyz
x,y,z
1/2+x,1/2-y,1/2+z
1/2-x,1/2+y,1/2-z
-x,-y,-z

loop_
_atom_site_aniso_label
_atom_site_aniso_U_11
_atom_site_aniso_U_22
_atom_site_aniso_U_33
_atom_site_aniso_U_12
_atom_site_aniso_U_13
_atom_site_aniso_U_23
Na1 0.02240 0.01650 0.02170 -0.00080 -0.00200 0.00230
Na2 0.02460 0.02000 0.01760 0.00150 -0.00090 0.00040
Cu 0.01380 0.01500 0.01540 -0.00130 -0.00450 0.00390
C1 0.01500 0.01450 0.01440 0.00120 -0.00300 -0.00100
C2 0.01620 0.01230 0.01340 0.00110 -0.00200 0.00110
O1 0.01810 0.02400 0.01910 -0.00370 -0.00980 0.00820
O2 0.01700 0.01760 0.02750 -0.00450 -0.00390 0.00130
O3 0.01830 0.01600 0.01690 -0.00210 -0.00570 0.00490
O4 0.01660 0.02390 0.02750 0.00140 -0.00630 -0.01420
O5 0.01380 0.01960 0.02580 -0.00020 -0.00410 -0.00480
O6 0.01600 0.01470 0.01560 0.00210 -0.00390 -0.00240
O7 0.03300 0.02390 0.01820 -0.00130 -0.00450 0.00390
O8 0.03280 0.02060 0.01920 -0.00470 -0.00420 0.00230
O9 0.03130 0.02340 0.02280 0.00670 -0.00430 0.00450

loop_
_atom_site_label
_atom_site_fract_x
_atom_site_fract_y
_atom_site_fract_z
_atom_site_U_iso_or_equiv
Na1 0.66450 0.76330 0.20140 ?
Na2 0.60630 0.52230 0.40180 ?
Cu 0.12300 0.99013 0.31960 ?
C1 -0.07670 0.75960 0.32820 ?
C2 0.38220 0.84740 0.32480 ?
O1 0.03270 0.73800 0.38640 ?
O2 -0.18110 0.63980 0.33220 ?
O3 -0.06470 0.91770 0.26640 ?
O4 0.31320 0.72100 0.26550 ?
O5 0.51220 0.84650 0.33200 ?
O6 0.30940 0.97490 0.37830 ?
O7 0.03040 -0.73160 0.41830 ?
O8 0.32010 0.84550 0.57940 ?
O9 0.13060 0.89730 0.06870 ?
H1 0.00000 0.24000 0.48000 0.02482
H2 0.02000 0.44000 0.42000 0.02482

loop_
_cod_related_entry_id
_cod_related_entry_database
_cod_related_entry_code
1 AMCSD 0010801
